data_1559545
loop_
_publ_author_name
'Galsbol, F.'
'Glowiak, T.'
'Hammershoi, A.'
'Hammershoi (nee Rasmussen), B. S.'
'Larsen, S.'
'Wilgocki, M.'

_publ_section_title
;
 The Crystal Structures of
 mer-Trichloro(1,2-ethanediamine)(2-aminoethylammonium)iridium(III)
 Chloride Hydrate, mer-[Ir(en)(enH)Cl3]Cl.H2O, and its Conjugate Base,
 mer-[Ir(en)(en*)Cl3]
;
_journal_name_full 'Acta Chemica Scandinavica'
_journal_page_first 31
_journal_page_last 35
_journal_paper_doi 10.3891/acta.chem.scand.44-0031
_journal_volume 44
_journal_year 1990
_chemical_formula_sum 'C4 H16 Cl3 Ir N4'
_chemical_formula_weight 418.76
_chemical_name_common
;
mer-[Ir(en)(en*)Cl3]
;
_space_group_IT_number 14
_space_group_name_Hall '-P 2ybc'
_space_group_name_H-M_alt 'P 1 21/c 1'
_symmetry_cell_setting monoclinic
_symmetry_Int_Tables_number 14
_symmetry_space_group_name_Hall '-P 2ybc'
_symmetry_space_group_name_H-M 'P 1 21/c 1'
_cell_angle_alpha 90.
_cell_angle_beta 90.97(4)
_cell_angle_gamma 90.
_cell_formula_units_Z 4
_cell_length_a 8.122(3)
_cell_length_b 9.904(3)
_cell_length_c 14.199(4)
_cell_volume 1142.0(6)
_diffrn_ambient_temperature 291
_diffrn_radiation_probe x-ray
_diffrn_radiation_type MoK\a
_diffrn_radiation_wavelength 0.71073
_exptl_absorpt_coefficient_mu 13.1
_exptl_crystal_density_diffrn 2.423
_exptl_crystal_F_000 736
_refine_ls_number_parameters 133
_refine_ls_number_reflns 1078
_refine_ls_R_factor_gt 0.026
_refine_ls_wR_factor_gt 0.029
_cod_data_source_file Acta-Chem-Scand-1990-44-31-2.cif
_cod_data_source_block 2
_cod_original_sg_symbol_H-M 'P 21/c'
_cod_database_code 1559545

loop_
_space_group_symop_id
_space_group_symop_operation_xyz
1 x,y,z
2 -x,1/2+y,1/2-z
3 -x,-y,-z
4 x,1/2-y,1/2+z

loop_
_atom_site_label
_atom_site_type_symbol
_atom_site_thermal_displace_type
_atom_site_fract_x
_atom_site_fract_y
_atom_site_fract_z
_atom_site_occupancy
_atom_site_U_iso_or_equiv
_atom_site_calc_flag
_atom_site_refinement_flags
_atom_site_disorder_assembly
_atom_site_disorder_group
Ir Ir Uiso -0.01839(5) 0.25529(5) 0.14814(3) 1.000 0.0281 . . . .
Cl1 Cl Uiso 0.1427(4) 0.3364(3) 0.2757(2) 1.000 0.0405 . . . .
Cl2 Cl Uiso -0.1779(4) 0.1627(3) 0.0239(2) 1.000 0.0519 . . . .
Cl3 Cl Uiso -0.1687(4) 0.4617(3) 0.1388(2) 1.000 0.0405 . . . .
N1 N Uiso 0.1509(12) 0.3294(9) 0.0519(6) 1.000 0.0367 . . . .
N2 N Uiso 0.1296(11) 0.0855(9) 0.1440(6) 1.000 0.0291 . . . .
N3 N Uiso -0.1679(12) 0.1686(10) 0.2512(7) 1.000 0.0481 . . . .
N4 N Uiso -0.3846(15) 0.0593(13) 0.4006(8) 1.000 0.0722 . . . .
C1 C Uiso 0.2621(16) 0.2165(12) 0.0235(8) 1.000 0.0443 . . . .
C2 C Uiso 0.2905(16) 0.1232(12) 0.1052(8) 1.000 0.0443 . . . .
C3 C Uiso -0.332(2) 0.2102(18) 0.2659(13) 1.000 0.1001 . . . .
C4 C Uiso -0.4455(19) 0.1403(19) 0.3260(11) 1.000 0.0849 . . . .

loop_
_atom_type_symbol
_atom_type_description
_atom_type_scat_dispersion_real
_atom_type_scat_dispersion_imag
_atom_type_scat_source
C C 0.0033 0.0016 ' International Tables Vol C Tables 4.2.6.8 and 6.1.1.4'
Cl Cl 0.1484 0.1585 ' International Tables Vol C Tables 4.2.6.8 and 6.1.1.4'
Ir Ir -1.4442 7.9887 ' International Tables Vol C Tables 4.2.6.8 and 6.1.1.4'
N N 0.0061 0.0033 ' International Tables Vol C Tables 4.2.6.8 and 6.1.1.4'

loop_
_geom_angle_atom_site_label_1
_geom_angle_atom_site_label_2
_geom_angle_atom_site_label_3
_geom_angle
_geom_angle_site_symmetry_1
_geom_angle_site_symmetry_2
_geom_angle_site_symmetry_3
_geom_angle_publ_flag
Cl1 Ir Cl2 176.99(11) . . . yes
Cl1 Ir Cl3 91.58(11) . . . yes
Cl1 Ir N1 91.1(3) . . . yes
Cl1 Ir N2 89.1(3) . . . yes
Cl1 Ir N3 85.6(3) . . . yes
Cl2 Ir Cl3 91.00(11) . . . yes
Cl2 Ir N1 90.4(3) . . . yes
Cl2 Ir N2 88.6(3) . . . yes
Cl2 Ir N3 92.6(3) . . . yes
Cl3 Ir N1 90.3(3) . . . yes
Cl3 Ir N2 173.2(3) . . . yes
Cl3 Ir N3 95.0(3) . . . yes
N1 Ir N2 83.0(4) . . . yes
N1 Ir N3 173.9(4) . . . yes
N2 Ir N3 91.8(4) . . . yes
Ir N1 C1 108.7(7) . . . yes
Ir N2 C2 108.9(7) . . . yes
Ir N3 C3 122.8(9) . . . yes
N1 C1 C2 109.8(9) . . . yes
N2 C2 C1 108.6(10) . . . yes
N3 C3 C4 124.1(15) . . . yes
N4 C4 C3 119.8(14) . . . yes

loop_
_geom_bond_atom_site_label_1
_geom_bond_atom_site_label_2
_geom_bond_distance
_geom_bond_site_symmetry_1
_geom_bond_site_symmetry_2
_geom_bond_publ_flag
Ir Cl1 2.357(3) . . yes
Ir Cl2 2.357(3) . . yes
Ir Cl3 2.384(3) . . yes
Ir N1 2.088(9) . . yes
Ir N2 2.068(9) . . yes
Ir N3 2.101(10) . . yes
N1 C1 1.497(15) . . yes
N2 C2 1.475(16) . . yes
N3 C3 1.414(19) . . yes
N4 C4 1.41(2) . . yes
C1 C2 1.498(16) . . no
C3 C4 1.44(2) . . no

loop_
_geom_torsion_atom_site_label_1
_geom_torsion_atom_site_label_2
_geom_torsion_atom_site_label_3
_geom_torsion_atom_site_label_4
_geom_torsion
_geom_torsion_site_symmetry_1
_geom_torsion_site_symmetry_2
_geom_torsion_site_symmetry_3
_geom_torsion_site_symmetry_4
_geom_torsion_publ_flag
Cl1 Ir N1 C1 97.6(7) . . . . no
Cl2 Ir N1 C1 -79.8(7) . . . . no
Cl3 Ir N1 C1 -170.8(7) . . . . no
N2 Ir N1 C1 8.7(7) . . . . no
Cl1 Ir N2 C2 -72.9(6) . . . . no
Cl2 Ir N2 C2 108.9(6) . . . . no
N1 Ir N2 C2 18.3(7) . . . . no
N3 Ir N2 C2 -158.5(7) . . . . no
Cl1 Ir N3 C3 114.0(11) . . . . no
Cl2 Ir N3 C3 -68.5(11) . . . . no
Cl3 Ir N3 C3 22.8(11) . . . . no
N2 Ir N3 C3 -157.1(11) . . . . no
Ir N1 C1 C2 -34.2(11) . . . . no
Ir N2 C2 C1 -42.1(10) . . . . no
Ir N3 C3 C4 170.5(13) . . . . no
N1 C1 C2 N2 50.9(12) . . . . no
N3 C3 C4 N4 25(3) . . . . no
